data_4321948
loop_
_publ_author_name
'Hing W. Yim'
'Linh M. Tran'
'Ebern D. Dobbin'
'Daniel Rabinovich'
'Louise M. Liable-Sands'
'Christopher D. Incarvito'
'Kin-Chung Lam'
'Arnold L. Rheingold'

_publ_contact_author
;
     Dr. Daniel Rabinovich
     Department of Chemistry
     University of North Carolina at Charlotte
     9201 University City Blvd.
     Charlotte, NC  28223
     USA
;
_publ_contact_author_email DRabinov@email.uncc.edu
_publ_contact_author_fax '+704 547 3151'
_publ_contact_author_phone '+704 547 4442'
_publ_section_title
;
 Tris[(alkylthio)methyl]silanes: Syntheses and Structures of Chromium,
 Molybdenum, and Tungsten Complexes with a Tripodal Thioether Ligand
;
_journal_name_full 'Inorganic Chemistry'
_journal_page_first 2211
_journal_page_last 2215
_journal_paper_doi 10.1021/ic981001j
_journal_volume 38
_journal_year 1999
_chemical_formula_sum 'C10 H18 O3 S3 Si W'
_chemical_formula_weight 494.36
_chemical_name_systematic
;
 ?
;
_space_group_IT_number 14
_symmetry_cell_setting monoclinic
_symmetry_space_group_name_Hall '-P 2ybc'
_symmetry_space_group_name_H-M 'P 1 21/c 1'
_atom_sites_solution_hydrogens geom
_atom_sites_solution_primary direct
_atom_sites_solution_secondary difmap
_audit_creation_method SHELXL-97
_cell_angle_alpha 90.00
_cell_angle_beta 90.6568(8)
_cell_angle_gamma 90.00
_cell_formula_units_Z 8
_cell_length_a 8.1582(2)
_cell_length_b 14.9903(2)
_cell_length_c 26.7268(4)
_cell_measurement_reflns_used 7821
_cell_measurement_temperature 198(2)
_cell_measurement_theta_max 25.0
_cell_measurement_theta_min 2.0
_cell_volume 3268.31(10)
_computing_cell_refinement 'Bruker SMART'
_computing_data_collection 'Bruker SMART'
_computing_data_reduction 'Bruker SAINT'
_computing_molecular_graphics 'Bruker SHELXTL'
_computing_publication_material 'Bruker SHELXTL'
_computing_structure_refinement 'SHELXL-97 (Sheldrick, 1997)'
_computing_structure_solution 'SHELXS-97 (Sheldrick, 1990)'
_diffrn_ambient_temperature 198(2)
_diffrn_measured_fraction_theta_full 0.906
_diffrn_measured_fraction_theta_max 0.906
_diffrn_measurement_device_type 'Siemen's P4/CCD'
_diffrn_measurement_method SMART
_diffrn_radiation_monochromator graphite
_diffrn_radiation_source 'fine-focus sealed tube'
_diffrn_radiation_type MoK\a
_diffrn_radiation_wavelength 0.71073
_diffrn_reflns_av_R_equivalents 0.0551
_diffrn_reflns_av_sigmaI/netI 0.0963
_diffrn_reflns_limit_h_max 10
_diffrn_reflns_limit_h_min -10
_diffrn_reflns_limit_k_max 20
_diffrn_reflns_limit_k_min 0
_diffrn_reflns_limit_l_max 34
_diffrn_reflns_limit_l_min 0
_diffrn_reflns_number 15140
_diffrn_reflns_theta_full 28.47
_diffrn_reflns_theta_max 28.47
_diffrn_reflns_theta_min 1.52
_exptl_absorpt_coefficient_mu 7.522
_exptl_absorpt_correction_T_max 1.000
_exptl_absorpt_correction_T_min 0.738
_exptl_absorpt_correction_type DIFABS
_exptl_crystal_colour Yellow
_exptl_crystal_density_diffrn 2.009
_exptl_crystal_density_method 'not measured'
_exptl_crystal_description Plate
_exptl_crystal_F_000 1904
_exptl_crystal_size_max 0.30
_exptl_crystal_size_mid 0.20
_exptl_crystal_size_min 0.10
_refine_diff_density_max 1.201
_refine_diff_density_min -1.185
_refine_diff_density_rms 0.243
_refine_ls_extinction_coef 0.00015(4)
_refine_ls_extinction_expression Fc^*^=kFc[1+0.001xFc^2^\l^3^/sin(2\q)]^-1/4^
_refine_ls_extinction_method SHELXL
_refine_ls_goodness_of_fit_ref 0.871
_refine_ls_hydrogen_treatment 'idealized contributions'
_refine_ls_matrix_type full
_refine_ls_number_parameters 326
_refine_ls_number_reflns 7476
_refine_ls_number_restraints 0
_refine_ls_restrained_S_all 0.871
_refine_ls_R_factor_all 0.0756
_refine_ls_R_factor_gt 0.0404
_refine_ls_shift/su_max 0.002
_refine_ls_shift/su_mean 0.000
_refine_ls_structure_factor_coef Fsqd
_refine_ls_weighting_details 'calc w=1/[\s^2^(Fo^2^)+(0.0300P)^2^+0.0000P] where P=(Fo^2^+2Fc^2^)/3'
_refine_ls_weighting_scheme calc
_refine_ls_wR_factor_gt 0.0762
_refine_ls_wR_factor_ref 0.0902
_reflns_number_gt 5201
_reflns_number_total 7476
_reflns_threshold_expression >2sigma(I)
_cod_data_source_file ic981001j_3.cif
_cod_data_source_block drab04
_cod_original_cell_volume 3268.30(9)
_cod_database_code 4321948

loop_
_symmetry_equiv_pos_as_xyz
'x, y, z'
'-x, y+1/2, -z+1/2'
'-x, -y, -z'
'x, -y-1/2, z-1/2'

loop_
_atom_site_label
_atom_site_type_symbol
_atom_site_fract_x
_atom_site_fract_y
_atom_site_fract_z
_atom_site_U_iso_or_equiv
_atom_site_adp_type
_atom_site_occupancy
_atom_site_symmetry_multiplicity
_atom_site_calc_flag
_atom_site_refinement_flags
_atom_site_disorder_assembly
_atom_site_disorder_group
W1A W 0.41150(3) 0.90116(2) 0.258787(10) 0.02147(9) Uani 1 1 d . . .
S11A S 0.6098(2) 1.00996(14) 0.30202(7) 0.0261(4) Uani 1 1 d . . .
S21A S 0.4038(2) 1.00802(14) 0.18366(7) 0.0252(4) Uani 1 1 d . . .
S31A S 0.6635(2) 0.83476(13) 0.21574(6) 0.0225(4) Uani 1 1 d . . .
Si1A Si 0.7745(2) 1.02835(15) 0.19918(7) 0.0244(5) Uani 1 1 d . . .
O1A O 0.1047(6) 0.9923(4) 0.3043(2) 0.0418(15) Uani 1 1 d . . .
O2A O 0.4075(7) 0.7635(4) 0.3456(2) 0.0360(14) Uani 1 1 d . . .
O3A O 0.1670(6) 0.7747(4) 0.2043(2) 0.0374(14) Uani 1 1 d . . .
C1A C 0.2203(8) 0.9578(6) 0.2875(3) 0.0285(18) Uani 1 1 d . . .
C2A C 0.4120(8) 0.8170(6) 0.3137(3) 0.0263(17) Uani 1 1 d . . .
C3A C 0.2594(8) 0.8217(5) 0.2251(3) 0.0243(16) Uani 1 1 d . . .
C4A C 0.9461(9) 1.0947(6) 0.1742(3) 0.038(2) Uani 1 1 d . . .
H4AA H 0.9861 1.0667 0.1435 0.058 Uiso 1 1 calc R . .
H4AB H 1.0350 1.0971 0.1991 0.058 Uiso 1 1 calc R . .
H4AC H 0.9081 1.1553 0.1667 0.058 Uiso 1 1 calc R . .
C11A C 0.7015(9) 1.0850(5) 0.2579(3) 0.0286(18) Uani 1 1 d . . .
H11A H 0.7957 1.1153 0.2742 0.034 Uiso 1 1 calc R . .
H11B H 0.6203 1.1314 0.2485 0.034 Uiso 1 1 calc R . .
C12A C 0.5023(10) 1.0905(6) 0.3392(3) 0.041(2) Uani 1 1 d . . .
H12A H 0.5814 1.1310 0.3552 0.062 Uiso 1 1 calc R . .
H12B H 0.4396 1.0595 0.3651 0.062 Uiso 1 1 calc R . .
H12C H 0.4272 1.1247 0.3178 0.062 Uiso 1 1 calc R . .
C21A C 0.5987(8) 1.0240(6) 0.1536(3) 0.0273(17) Uani 1 1 d . . .
H21A H 0.5954 1.0803 0.1343 0.033 Uiso 1 1 calc R . .
H21B H 0.6168 0.9745 0.1298 0.033 Uiso 1 1 calc R . .
C22A C 0.2925(9) 0.9530(7) 0.1346(3) 0.045(2) Uani 1 1 d . . .
H22A H 0.2869 0.9919 0.1052 0.067 Uiso 1 1 calc R . .
H22B H 0.1813 0.9397 0.1459 0.067 Uiso 1 1 calc R . .
H22C H 0.3483 0.8973 0.1259 0.067 Uiso 1 1 calc R . .
C31A C 0.8363(8) 0.9112(5) 0.2160(3) 0.0256(17) Uani 1 1 d . . .
H31A H 0.9188 0.8900 0.1919 0.031 Uiso 1 1 calc R . .
H31B H 0.8881 0.9113 0.2497 0.031 Uiso 1 1 calc R . .
C32A C 0.7493(9) 0.7457(5) 0.2521(3) 0.0316(19) Uani 1 1 d . . .
H32A H 0.8451 0.7214 0.2350 0.047 Uiso 1 1 calc R . .
H32B H 0.6672 0.6986 0.2561 0.047 Uiso 1 1 calc R . .
H32C H 0.7827 0.7682 0.2851 0.047 Uiso 1 1 calc R . .
W1B W 1.09006(3) 1.27239(2) 0.489435(11) 0.02069(9) Uani 1 1 d . . .
S11B S 0.8406(2) 1.33212(13) 0.53666(6) 0.0217(4) Uani 1 1 d . . .
S21B S 1.0860(2) 1.14928(14) 0.55572(7) 0.0248(4) Uani 1 1 d . . .
S31B S 0.8808(2) 1.18803(14) 0.43633(6) 0.0234(4) Uani 1 1 d . . .
Si1B Si 0.7167(2) 1.13962(15) 0.53357(8) 0.0254(5) Uani 1 1 d . . .
O1B O 1.3371(6) 1.3870(4) 0.5509(2) 0.0377(14) Uani 1 1 d . . .
O2B O 1.1032(7) 1.4168(4) 0.4062(2) 0.0432(16) Uani 1 1 d . . .
O3B O 1.3923(6) 1.1824(5) 0.4409(2) 0.0449(16) Uani 1 1 d . . .
C1B C 1.2422(8) 1.3445(5) 0.5290(3) 0.0267(17) Uani 1 1 d . . .
C2B C 1.0979(8) 1.3628(5) 0.4372(3) 0.0247(16) Uani 1 1 d . . .
C3B C 1.2792(8) 1.2165(5) 0.4585(3) 0.0258(17) Uani 1 1 d . . .
C4B C 0.5383(8) 1.0733(6) 0.5540(3) 0.0325(19) Uani 1 1 d . . .
H4BA H 0.5000 1.0959 0.5863 0.049 Uiso 1 1 calc R . .
H4BB H 0.5705 1.0106 0.5576 0.049 Uiso 1 1 calc R . .
H4BC H 0.4499 1.0782 0.5291 0.049 Uiso 1 1 calc R . .
C11B C 0.6640(8) 1.2610(5) 0.5275(3) 0.0248(17) Uani 1 1 d . . .
H11C H 0.6165 1.2720 0.4938 0.030 Uiso 1 1 calc R . .
H11D H 0.5799 1.2764 0.5524 0.030 Uiso 1 1 calc R . .
C12B C 0.7643(9) 1.4324(6) 0.5079(3) 0.0348(19) Uani 1 1 d . . .
H12D H 0.6694 1.4541 0.5265 0.052 Uiso 1 1 calc R . .
H12E H 0.7314 1.4198 0.4732 0.052 Uiso 1 1 calc R . .
H12F H 0.8505 1.4780 0.5083 0.052 Uiso 1 1 calc R . .
C21B C 0.8842(8) 1.1295(6) 0.5815(3) 0.0308(18) Uani 1 1 d . . .
H21C H 0.8646 1.1729 0.6087 0.037 Uiso 1 1 calc R . .
H21D H 0.8813 1.0689 0.5962 0.037 Uiso 1 1 calc R . .
C22B C 1.1910(9) 1.1882(7) 0.6111(3) 0.044(2) Uani 1 1 d . . .
H22D H 1.1898 1.1414 0.6367 0.066 Uiso 1 1 calc R . .
H22E H 1.1357 1.2415 0.6238 0.066 Uiso 1 1 calc R . .
H22F H 1.3046 1.2030 0.6029 0.066 Uiso 1 1 calc R . .
C31B C 0.7902(9) 1.0981(5) 0.4714(3) 0.0288(17) Uani 1 1 d . . .
H31C H 0.8723 1.0503 0.4767 0.035 Uiso 1 1 calc R . .
H31D H 0.6969 1.0727 0.4521 0.035 Uiso 1 1 calc R . .
C32B C 0.9845(9) 1.1290(6) 0.3873(3) 0.034(2) Uani 1 1 d . . .
H32D H 0.9039 1.0965 0.3669 0.051 Uiso 1 1 calc R . .
H32E H 1.0627 1.0867 0.4021 0.051 Uiso 1 1 calc R . .
H32F H 1.0432 1.1717 0.3663 0.051 Uiso 1 1 calc R . .

loop_
_atom_site_aniso_label
_atom_site_aniso_U_11
_atom_site_aniso_U_22
_atom_site_aniso_U_33
_atom_site_aniso_U_23
_atom_site_aniso_U_13
_atom_site_aniso_U_12
W1A 0.02126(14) 0.02325(18) 0.01989(15) 0.00023(13) 0.00038(10) 0.00012(12)
S11A 0.0325(9) 0.0241(11) 0.0216(9) -0.0016(8) -0.0012(7) -0.0001(8)
S21A 0.0216(8) 0.0291(12) 0.0248(9) 0.0027(8) -0.0012(7) 0.0022(8)
S31A 0.0232(8) 0.0215(10) 0.0227(9) -0.0007(8) -0.0008(6) 0.0005(8)
Si1A 0.0224(9) 0.0240(12) 0.0267(11) 0.0015(9) 0.0022(8) -0.0036(9)
O1A 0.034(3) 0.055(5) 0.037(3) -0.012(3) 0.003(2) 0.012(3)
O2A 0.045(3) 0.036(4) 0.028(3) 0.007(3) 0.003(2) 0.000(3)
O3A 0.034(3) 0.026(3) 0.052(4) -0.001(3) -0.017(3) 0.001(3)
C1A 0.024(4) 0.039(5) 0.022(4) 0.005(4) -0.003(3) -0.008(4)
C2A 0.027(4) 0.031(5) 0.022(4) -0.002(4) 0.001(3) 0.001(3)
C3A 0.023(3) 0.021(4) 0.028(4) -0.001(3) -0.002(3) 0.001(3)
C4A 0.031(4) 0.046(6) 0.038(5) 0.004(4) 0.003(3) -0.002(4)
C11A 0.033(4) 0.026(5) 0.026(4) 0.001(3) 0.000(3) -0.009(3)
C12A 0.058(5) 0.035(6) 0.031(5) 0.000(4) 0.008(4) 0.013(4)
C21A 0.029(4) 0.028(5) 0.025(4) 0.004(3) 0.000(3) -0.001(3)
C22A 0.044(5) 0.057(7) 0.032(5) 0.009(5) -0.014(4) -0.010(5)
C31A 0.025(4) 0.020(4) 0.031(4) -0.001(3) -0.003(3) -0.004(3)
C32A 0.041(5) 0.025(5) 0.029(4) 0.005(3) -0.004(3) 0.002(3)
W1B 0.02043(14) 0.02140(17) 0.02024(15) -0.00182(14) 0.00049(10) -0.00029(13)
S11B 0.0239(8) 0.0193(10) 0.0219(9) -0.0015(8) 0.0010(6) 0.0011(7)
S21B 0.0257(9) 0.0248(11) 0.0237(9) 0.0002(8) -0.0012(7) 0.0055(8)
S31B 0.0233(8) 0.0260(11) 0.0209(9) -0.0014(8) -0.0003(7) -0.0021(8)
Si1B 0.0258(10) 0.0217(12) 0.0286(11) 0.0016(10) 0.0033(8) -0.0023(9)
O1B 0.034(3) 0.024(3) 0.055(4) -0.011(3) -0.011(3) -0.002(3)
O2B 0.044(3) 0.039(4) 0.047(4) 0.020(3) -0.002(3) -0.008(3)
O3B 0.031(3) 0.060(5) 0.044(3) -0.016(3) 0.011(3) 0.008(3)
C1B 0.025(4) 0.025(5) 0.030(4) -0.006(4) -0.004(3) 0.007(3)
C2B 0.024(3) 0.025(4) 0.025(4) -0.001(4) -0.001(3) -0.008(3)
C3B 0.029(4) 0.022(5) 0.027(4) -0.006(3) 0.001(3) -0.008(3)
C4B 0.031(4) 0.029(5) 0.037(5) -0.004(4) 0.008(3) -0.006(4)
C11B 0.024(4) 0.022(4) 0.028(4) 0.006(3) 0.005(3) 0.004(3)
C12B 0.037(4) 0.022(5) 0.046(5) -0.001(4) 0.005(4) 0.007(4)
C21B 0.030(4) 0.027(5) 0.035(4) 0.015(4) 0.005(3) -0.004(3)
C22B 0.040(4) 0.058(7) 0.033(5) -0.002(5) -0.011(3) 0.012(5)
C31B 0.032(4) 0.017(4) 0.037(4) -0.004(4) 0.005(3) -0.006(3)
C32B 0.041(4) 0.043(6) 0.019(4) -0.010(4) 0.001(3) -0.001(4)

loop_
_atom_type_symbol
_atom_type_description
_atom_type_scat_dispersion_real
_atom_type_scat_dispersion_imag
_atom_type_scat_source
C C 0.0033 0.0016 'International Tables Vol C Tables 4.2.6.8 and 6.1.1.4'
H H 0.0000 0.0000 'International Tables Vol C Tables 4.2.6.8 and 6.1.1.4'
O O 0.0106 0.0060 'International Tables Vol C Tables 4.2.6.8 and 6.1.1.4'
Si Si 0.0817 0.0704 'International Tables Vol C Tables 4.2.6.8 and 6.1.1.4'
S S 0.1246 0.1234 'International Tables Vol C Tables 4.2.6.8 and 6.1.1.4'
W W -0.8490 6.8722 'International Tables Vol C Tables 4.2.6.8 and 6.1.1.4'

loop_
_geom_angle_atom_site_label_1
_geom_angle_atom_site_label_2
_geom_angle_atom_site_label_3
_geom_angle
_geom_angle_site_symmetry_1
_geom_angle_site_symmetry_3
_geom_angle_publ_flag
C3A W1A C2A 87.0(3) . . ?
C3A W1A C1A 86.5(3) . . ?
C2A W1A C1A 88.8(3) . . ?
C3A W1A S11A 178.4(2) . . ?
C2A W1A S11A 94.4(2) . . ?
C1A W1A S11A 92.8(2) . . ?
C3A W1A S31A 93.7(2) . . ?
C2A W1A S31A 95.3(2) . . ?
C1A W1A S31A 175.9(2) . . ?
S11A W1A S31A 86.81(6) . . ?
C3A W1A S21A 90.6(2) . . ?
C2A W1A S21A 177.5(2) . . ?
C1A W1A S21A 91.4(2) . . ?
S11A W1A S21A 88.01(6) . . ?
S31A W1A S21A 84.49(6) . . ?
C12A S11A C11A 98.8(4) . . ?
C12A S11A W1A 111.5(3) . . ?
C11A S11A W1A 111.5(2) . . ?
C22A S21A C21A 100.2(4) . . ?
C22A S21A W1A 107.0(3) . . ?
C21A S21A W1A 114.6(2) . . ?
C32A S31A C31A 99.8(3) . . ?
C32A S31A W1A 110.9(3) . . ?
C31A S31A W1A 112.3(2) . . ?
C4A Si1A C21A 111.2(3) . . ?
C4A Si1A C31A 112.7(4) . . ?
C21A Si1A C31A 108.9(3) . . ?
C4A Si1A C11A 107.8(4) . . ?
C21A Si1A C11A 108.0(3) . . ?
C31A Si1A C11A 107.9(3) . . ?
O1A C1A W1A 179.3(7) . . ?
O2A C2A W1A 176.8(7) . . ?
O3A C3A W1A 179.1(7) . . ?
S11A C11A Si1A 113.7(4) . . ?
S21A C21A Si1A 112.8(4) . . ?
S31A C31A Si1A 112.5(4) . . ?
C2B W1B C3B 87.8(3) . . ?
C2B W1B C1B 88.7(3) . . ?
C3B W1B C1B 88.1(3) . . ?
C2B W1B S31B 88.5(2) . . ?
C3B W1B S31B 94.5(2) . . ?
C1B W1B S31B 176.1(2) . . ?
C2B W1B S21B 177.6(2) . . ?
C3B W1B S21B 90.0(2) . . ?
C1B W1B S21B 92.1(2) . . ?
S31B W1B S21B 90.79(6) . . ?
C2B W1B S11B 98.2(2) . . ?
C3B W1B S11B 173.9(2) . . ?
C1B W1B S11B 92.5(2) . . ?
S31B W1B S11B 85.25(6) . . ?
S21B W1B S11B 83.94(6) . . ?
C12B S11B C11B 99.4(4) . . ?
C12B S11B W1B 110.7(3) . . ?
C11B S11B W1B 111.2(2) . . ?
C22B S21B C21B 99.6(4) . . ?
C22B S21B W1B 109.0(3) . . ?
C21B S21B W1B 113.5(2) . . ?
C32B S31B C31B 102.1(4) . . ?
C32B S31B W1B 109.4(3) . . ?
C31B S31B W1B 111.0(3) . . ?
C4B Si1B C21B 109.0(3) . . ?
C4B Si1B C11B 111.5(3) . . ?
C21B Si1B C11B 107.7(4) . . ?
C4B Si1B C31B 110.1(3) . . ?
C21B Si1B C31B 109.9(3) . . ?
C11B Si1B C31B 108.6(3) . . ?
O1B C1B W1B 177.2(7) . . ?
O2B C2B W1B 179.6(7) . . ?
O3B C3B W1B 178.8(7) . . ?
S11B C11B Si1B 112.3(4) . . ?
S21B C21B Si1B 112.7(4) . . ?
S31B C31B Si1B 110.4(4) . . ?

loop_
_geom_bond_atom_site_label_1
_geom_bond_atom_site_label_2
_geom_bond_distance
_geom_bond_site_symmetry_2
_geom_bond_publ_flag
W1A C3A 1.935(7) . ?
W1A C2A 1.935(8) . ?
W1A C1A 1.942(8) . ?
W1A S11A 2.5630(19) . ?
W1A S31A 2.5679(17) . ?
W1A S21A 2.5688(19) . ?
S11A C12A 1.799(8) . ?
S11A C11A 1.800(7) . ?
S21A C22A 1.787(8) . ?
S21A C21A 1.805(7) . ?
S31A C32A 1.789(7) . ?
S31A C31A 1.817(7) . ?
Si1A C4A 1.848(8) . ?
Si1A C21A 1.871(7) . ?
Si1A C31A 1.880(8) . ?
Si1A C11A 1.886(7) . ?
O1A C1A 1.170(8) . ?
O2A C2A 1.171(9) . ?
O3A C3A 1.168(8) . ?
W1B C2B 1.948(8) . ?
W1B C3B 1.948(7) . ?
W1B C1B 1.949(7) . ?
W1B S31B 2.5441(17) . ?
W1B S21B 2.5587(19) . ?
W1B S11B 2.5679(17) . ?
S11B C12B 1.797(8) . ?
S11B C11B 1.807(7) . ?
S21B C22B 1.799(8) . ?
S21B C21B 1.816(7) . ?
S31B C32B 1.800(7) . ?
S31B C31B 1.805(8) . ?
Si1B C4B 1.851(7) . ?
Si1B C21B 1.868(7) . ?
Si1B C11B 1.876(8) . ?
Si1B C31B 1.880(7) . ?
O1B C1B 1.157(8) . ?
O2B C2B 1.159(9) . ?
O3B C3B 1.161(8) . ?
